data_1530666
loop_
_publ_author_name
'Rusanovsky, M.E.'
'Belov, N.V.'
'Samus, I.D.'
'Samus, N.M.'
'Bologa, O.A.'

_publ_section_title
;
 The crystal structure of geometrically isomeric forms of
 trithiosemicarbazidecobalt (III) chlorides
;
_journal_name_full 'Doklady Akademii Nauk SSSR'
_journal_page_first 98
_journal_page_last 102
_journal_volume 260
_journal_year 1981
_chemical_formula_sum 'C3 H23 Cl3 Co N9 O4 S3'
_chemical_name_systematic '(Co (N H2 N H C S N H2)3) Cl3 (H2 O)4'
_space_group_IT_number 14
_symmetry_space_group_name_Hall '-P 2bc'
_symmetry_space_group_name_H-M 'P 1 1 21/b'
_cell_angle_alpha 90
_cell_angle_beta 90
_cell_angle_gamma 103.96
_cell_formula_units_Z 4
_cell_length_a 13.507
_cell_length_b 9.901
_cell_length_c 16.131
_cell_volume 2093.528
_citation_journal_id_ASTM DANKAS
_cod_data_source_file Rusanovsky_DANKAS_1981_1443.cif
_cod_data_source_block C3H23Cl3Co1N9O4S3
_cod_original_cell_volume 2093.529
_cod_original_sg_symbol_Hall '-P 2ybc (-x,z,y)'
_cod_original_formula_sum 'C3 H23 Cl3 Co1 N9 O4 S3'
_cod_database_code 1530666

loop_
_symmetry_equiv_pos_as_xyz
x,y,z
-x,-y+1/2,z+1/2
-x,-y,-z
x,y-1/2,-z-1/2

loop_
_atom_site_label
_atom_site_type_symbol
_atom_site_fract_x
_atom_site_fract_y
_atom_site_fract_z
_atom_site_occupancy
_atom_site_U_iso_or_equiv
N8 N-2 0.1038 -0.1538 0.1462 1 0.0
N4 N-2 0.4522 0.1372 0.1537 1 0.0
O2 O-2 -0.0184 0.5593 0.0822 1 0.0
N3 N-2 0.1322 0.1551 0.0454 1 0.0
S2 S-2 0.3509 0.1301 0.0107 1 0.0
C3 C+4 0.216 0.3904 0.0661 1 0.0
Cl1 Cl-1 0.9358 0.5674 0.1213 1 0.0
O1 O-2 0.7413 0.2646 0.1112 1 0.0
N9 N-3 0.0027 -0.1559 0.2626 1 0.0
N7 N-3 0.2258 0.5292 0.0495 1 0.0
S1 S-2 0.1398 0.0815 0.2306 1 0.0
O3 O-2 0.7222 0.9333 0.241 1 0.0
N5 N-3 0.5534 0.1917 0.0362 1 0.0
Co1 Co+3 0.2411 0.1147 0.1189 1 0.0
S3 S-2 0.2281 0.3411 0.1437 1 0.0
Cl3 Cl-1 0.3745 0.7755 0.1509 1 0.0
Cl2 Cl-1 0.8969 0.0762 0.0924 1 0.0
O4 O-2 0.6013 0.1239 0.266 1 0.0
C2 C+4 0.4579 0.1508 0.0712 1 0.0
N6 N-2 0.1512 0.2978 0.0228 1 0.0
N1 N-2 0.1893 -0.086 0.0964 1 0.0
C1 C+4 0.0772 -0.0854 0.2115 1 0.0
N2 N-2 0.3528 0.0843 0.1898 1 0.0
